data_4321923
loop_
_publ_author_name
'Bodo M\"uller'
'Astrid Schneider'
'Markus Tesmer'
'Heinrich Vahrenkamp'

_publ_section_title
;
 Alcohol and Aldehyde Adducts of Zinc Thiolates: Structural Modeling of
 Alcoholdehydrogenase
;
_journal_name_full 'Inorganic Chemistry'
_journal_page_first 1900
_journal_page_last 1907
_journal_paper_doi 10.1021/ic981227m
_journal_volume 38
_journal_year 1999
_chemical_formula_sum 'C90 H130 N4 O4 S4 Zn4'
_chemical_formula_weight 1721.87
_chemical_name_systematic
; 
 Tetrakis[(mu2-2-pyridylmethanolato(N,O))(2,4,6-triisopropylthiophenolato)zinc]
 hexane solvate 
;
_space_group_IT_number 14
_symmetry_cell_setting monoclinic
_symmetry_space_group_name_Hall '-P 2ybc'
_symmetry_space_group_name_H-M 'P 1 21/c 1'
_atom_sites_solution_hydrogens geom
_atom_sites_solution_primary direct
_atom_sites_solution_secondary difmap
_audit_creation_method SHELXL-97
_cell_angle_alpha 90.00
_cell_angle_beta 119.14(2)
_cell_angle_gamma 90.00
_cell_formula_units_Z 4
_cell_length_a 18.571(4)
_cell_length_b 28.138(6)
_cell_length_c 20.567(9)
_cell_measurement_temperature 293(2)
_cell_volume 9387(5)
_computing_publication_material 'SHELXL-97 (Sheldrick, 1997)'
_computing_structure_refinement 'SHELXL-97 (Sheldrick, 1997)'
_computing_structure_solution 'SHELXS-97 (Sheldrick, 1990)'
_diffrn_ambient_temperature 293(2)
_diffrn_measured_fraction_theta_full 0.882
_diffrn_measured_fraction_theta_max 0.882
_diffrn_measurement_device_type 'NONIUS TURBO-CAD4'
_diffrn_measurement_method Omega-2Theta
_diffrn_radiation_monochromator graphite
_diffrn_radiation_source 'fine-focus sealed tube'
_diffrn_radiation_type MoK\a
_diffrn_radiation_wavelength 0.71073
_diffrn_reflns_av_R_equivalents 0.0216
_diffrn_reflns_av_sigmaI/netI 0.0238
_diffrn_reflns_limit_h_max 18
_diffrn_reflns_limit_h_min -17
_diffrn_reflns_limit_k_max 28
_diffrn_reflns_limit_k_min 0
_diffrn_reflns_limit_l_max 21
_diffrn_reflns_limit_l_min -16
_diffrn_reflns_number 10333
_diffrn_reflns_theta_full 21.67
_diffrn_reflns_theta_max 21.67
_diffrn_reflns_theta_min 3.16
_diffrn_standards_interval_count 'OCR every 200 refl.'
_diffrn_standards_interval_time 'ICR every 7200s'
_exptl_absorpt_coefficient_mu 1.146
_exptl_absorpt_correction_type none
_exptl_crystal_colour colourless
_exptl_crystal_density_diffrn 1.217
_exptl_crystal_density_method 'not measured'
_exptl_crystal_description isometric
_exptl_crystal_F_000 3648
_exptl_crystal_size_max 0.5
_exptl_crystal_size_mid 0.5
_exptl_crystal_size_min 0.4
_refine_diff_density_max 0.479
_refine_diff_density_min -0.423
_refine_diff_density_rms 0.063
_refine_ls_extinction_coef 0.00000(7)
_refine_ls_extinction_expression Fc^*^=kFc[1+0.001xFc^2^\l^3^/sin(2\q)]^-1/4^
_refine_ls_extinction_method SHELXL
_refine_ls_goodness_of_fit_ref 1.065
_refine_ls_hydrogen_treatment Riding-Model
_refine_ls_matrix_type full
_refine_ls_number_parameters 970
_refine_ls_number_reflns 9984
_refine_ls_number_restraints 0
_refine_ls_restrained_S_all 1.065
_refine_ls_R_factor_all 0.0545
_refine_ls_R_factor_gt 0.0374
_refine_ls_shift/su_max 4.216
_refine_ls_shift/su_mean 0.026
_refine_ls_structure_factor_coef Fsqd
_refine_ls_weighting_details 'w=1/[\s^2^(Fo^2^)+(0.0474P)^2^+20.7595P] where P=(Fo^2^+2Fc^2^)/3'
_refine_ls_weighting_scheme calc
_refine_ls_wR_factor_gt 0.0937
_refine_ls_wR_factor_ref 0.1050
_reflns_number_gt 8279
_reflns_number_total 9984
_reflns_threshold_expression >2sigma(I)
_cod_data_source_file ic981227m_1.cif
_cod_data_source_block t6[comp.no.:3]
_cod_depositor_comments
;
The following automatic conversions were performed:

'_geom_bond_publ_flag' value 'Y' changed to 'y' according to the
built-in table from CIF Core dictionary named 'cif_core.dic' version
2.4.1 from 2010-06-29 (119 times).

'_geom_angle_publ_flag' value 'Y'
changed to 'y' according to the built-in table from CIF Core
dictionary named 'cif_core.dic' version 2.4.1 from 2010-06-29 (187
times).

Automatic conversion script
Id: cif_fix_values 1673 2011-04-08 12:14:43Z adriana 

The following automatic conversions were performed:

'_refine_ls_weighting_scheme' value 'calc
w=1/[\s^2^(Fo^2^)+(0.0474P)^2^+20.7595P] where P=(Fo^2^+2Fc^2^)/3'
was changed to 'calc'. New tag '_refine_ls_weighting_details' was
created. The value of the new tag was set to
'w=1/[\s^2^(Fo^2^)+(0.0474P)^2^+20.7595P] where P=(Fo^2^+2Fc^2^)/3'.

Automatic conversion script
Id: cif_fix_values 3143 2015-03-26 13:38:13Z robertas 

The following automatic conversions were performed:

'_atom_sites_solution_primary' value 'direct method' was changed to
'direct'.

Automatic conversion script
Id: cif_fix_values 6452 2018-10-05 10:23:21Z andrius 
;
_cod_database_code 4321923

loop_
_symmetry_equiv_pos_as_xyz
'x, y, z'
'-x, y+1/2, -z+1/2'
'-x, -y, -z'
'x, -y-1/2, z-1/2'

loop_
_atom_site_label
_atom_site_type_symbol
_atom_site_fract_x
_atom_site_fract_y
_atom_site_fract_z
_atom_site_U_iso_or_equiv
_atom_site_adp_type
_atom_site_occupancy
_atom_site_calc_flag
_atom_site_refinement_flags
_atom_site_disorder_assembly
_atom_site_disorder_group
Zn1 Zn 0.91593(3) 0.119007(18) 0.12459(3) 0.02674(16) Uani 1 d . . .
Zn2 Zn 0.79457(3) 0.116804(18) 0.20648(3) 0.02986(16) Uani 1 d . . .
Zn3 Zn 1.02599(3) 0.047308(17) 0.27348(3) 0.02578(16) Uani 1 d . . .
Zn4 Zn 0.83147(3) 0.001470(19) 0.19082(3) 0.02848(16) Uani 1 d . . .
S1 S 0.92793(8) 0.08964(4) 0.02909(6) 0.0334(3) Uani 1 d . . .
S2 S 0.83184(8) 0.18000(5) 0.28151(7) 0.0469(4) Uani 1 d . . .
S3 S 1.08168(8) 0.04366(4) 0.39785(6) 0.0356(3) Uani 1 d . . .
S4 S 0.72681(7) -0.02593(4) 0.08401(6) 0.0350(3) Uani 1 d . . .
O1 O 0.99127(19) 0.11044(10) 0.23180(15) 0.0328(8) Uani 1 d . . .
O2 O 0.80984(18) 0.10777(12) 0.11901(16) 0.0372(8) Uani 1 d . . .
O3 O 0.93661(18) 0.01090(11) 0.19410(16) 0.0357(8) Uani 1 d . . .
O4 O 0.83214(19) 0.05535(11) 0.25232(15) 0.0349(8) Uani 1 d . . .
N1 N 0.9532(2) 0.18924(13) 0.1521(2) 0.0319(9) Uani 1 d . . .
N2 N 0.6716(2) 0.11500(13) 0.1258(2) 0.0316(9) Uani 1 d . . .
N3 N 1.0926(2) 0.01691(13) 0.22843(19) 0.0286(9) Uani 1 d . . .
N4 N 0.8555(2) -0.03598(14) 0.28626(19) 0.0317(9) Uani 1 d . . .
C1 C 0.9611(3) 0.14224(16) 0.0023(2) 0.0312(11) Uani 1 d . . .
C2 C 0.9056(3) 0.16754(16) -0.0613(2) 0.0334(12) Uani 1 d . . .
C3 C 0.9332(3) 0.20962(17) -0.0785(3) 0.0376(12) Uani 1 d . . .
H3A H 0.8965 0.2266 -0.1205 0.045 Uiso 1 calc R . .
C4 C 1.0116(3) 0.22702(17) -0.0365(3) 0.0364(12) Uani 1 d . . .
C5 C 1.0654(3) 0.20042(18) 0.0248(3) 0.0395(13) Uani 1 d . . .
H5A H 1.1192 0.2112 0.0537 0.047 Uiso 1 calc R . .
C6 C 1.0421(3) 0.15814(17) 0.0450(2) 0.0331(12) Uani 1 d . . .
C7 C 0.8164(3) 0.15221(19) -0.1096(3) 0.0506(15) Uani 1 d . . .
H7A H 0.8117 0.1196 -0.0955 0.061 Uiso 1 calc R . .
C8 C 0.7904(4) 0.1519(2) -0.1926(3) 0.082(2) Uani 1 d . . .
H8A H 0.7339 0.1420 -0.2207 0.123 Uiso 1 calc R . .
H8B H 0.8247 0.1303 -0.2013 0.123 Uiso 1 calc R . .
H8C H 0.7961 0.1833 -0.2078 0.123 Uiso 1 calc R . .
C9 C 0.7584(4) 0.1825(2) -0.0958(4) 0.0734(19) Uani 1 d . . .
H9A H 0.7754 0.1824 -0.0436 0.110 Uiso 1 calc R . .
H9B H 0.7035 0.1700 -0.1232 0.110 Uiso 1 calc R . .
H9C H 0.7593 0.2145 -0.1116 0.110 Uiso 1 calc R . .
C10 C 1.0349(3) 0.27394(17) -0.0567(3) 0.0420(13) Uani 1 d . . .
H10A H 1.0053 0.2763 -0.1111 0.050 Uiso 1 calc R . .
C11 C 1.0058(4) 0.31518(18) -0.0269(3) 0.0581(16) Uani 1 d . . .
H11A H 0.9480 0.3117 -0.0435 0.087 Uiso 1 calc R . .
H11B H 1.0152 0.3447 -0.0451 0.087 Uiso 1 calc R . .
H11C H 1.0359 0.3151 0.0265 0.087 Uiso 1 calc R . .
C12 C 1.1263(4) 0.2791(2) -0.0316(3) 0.0668(18) Uani 1 d . . .
H12A H 1.1438 0.2533 -0.0511 0.100 Uiso 1 calc R . .
H12B H 1.1572 0.2787 0.0218 0.100 Uiso 1 calc R . .
H12C H 1.1356 0.3087 -0.0497 0.100 Uiso 1 calc R . .
C13 C 1.1066(3) 0.1298(2) 0.1099(3) 0.0477(14) Uani 1 d . . .
H13A H 1.0779 0.1114 0.1308 0.057 Uiso 1 calc R . .
C14 C 1.1468(4) 0.0943(2) 0.0810(4) 0.0711(18) Uani 1 d . . .
H14A H 1.1048 0.0757 0.0418 0.107 Uiso 1 calc R . .
H14B H 1.1831 0.0738 0.1209 0.107 Uiso 1 calc R . .
H14C H 1.1777 0.1113 0.0622 0.107 Uiso 1 calc R . .
C15 C 1.1719(4) 0.1596(2) 0.1725(3) 0.0736(19) Uani 1 d . . .
H15A H 1.1457 0.1814 0.1904 0.110 Uiso 1 calc R . .
H15B H 1.2028 0.1771 0.1543 0.110 Uiso 1 calc R . .
H15C H 1.2084 0.1392 0.2125 0.110 Uiso 1 calc R . .
C16 C 0.7327(3) 0.20560(16) 0.2523(3) 0.0373(12) Uani 1 d . . .
C17 C 0.6934(3) 0.23217(17) 0.1863(3) 0.0382(12) Uani 1 d . . .
C18 C 0.6196(3) 0.25430(18) 0.1681(3) 0.0447(13) Uani 1 d . . .
H18A H 0.5944 0.2726 0.1250 0.054 Uiso 1 calc R . .
C19 C 0.5815(3) 0.25029(18) 0.2116(3) 0.0464(14) Uani 1 d . . .
C20 C 0.6195(3) 0.22297(18) 0.2738(3) 0.0475(14) Uani 1 d . . .
H20A H 0.5939 0.2194 0.3027 0.057 Uiso 1 calc R . .
C21 C 0.6943(3) 0.20010(17) 0.2967(3) 0.0385(12) Uani 1 d . . .
C22 C 0.7288(3) 0.23743(19) 0.1337(3) 0.0487(14) Uani 1 d . . .
H22A H 0.7651 0.2101 0.1421 0.058 Uiso 1 calc R . .
C23 C 0.7811(4) 0.2816(2) 0.1508(4) 0.0709(19) Uani 1 d . . .
H23A H 0.8227 0.2814 0.2023 0.106 Uiso 1 calc R . .
H23B H 0.7470 0.3092 0.1408 0.106 Uiso 1 calc R . .
H23C H 0.8070 0.2823 0.1202 0.106 Uiso 1 calc R . .
C24 C 0.6627(4) 0.2365(2) 0.0514(3) 0.0708(19) Uani 1 d . . .
H24A H 0.6885 0.2395 0.0209 0.106 Uiso 1 calc R . .
H24B H 0.6251 0.2624 0.0413 0.106 Uiso 1 calc R . .
H24C H 0.6331 0.2070 0.0405 0.106 Uiso 1 calc R . .
C25 C 0.5018(4) 0.2762(2) 0.1909(4) 0.0667(18) Uani 1 d . . .
H25A H 0.4833 0.2651 0.2256 0.080 Uiso 1 calc R . .
C26 C 0.5151(4) 0.3284(2) 0.2029(4) 0.084(2) Uani 1 d . . .
H26A H 0.4638 0.3436 0.1907 0.127 Uiso 1 calc R . .
H26B H 0.5357 0.3408 0.1717 0.127 Uiso 1 calc R . .
H26C H 0.5543 0.3345 0.2541 0.127 Uiso 1 calc R . .
C27 C 0.4346(4) 0.2644(3) 0.1148(5) 0.142(4) Uani 1 d . . .
H27A H 0.3855 0.2814 0.1051 0.212 Uiso 1 calc R . .
H27B H 0.4240 0.2309 0.1114 0.212 Uiso 1 calc R . .
H27C H 0.4510 0.2734 0.0789 0.212 Uiso 1 calc R . .
C28 C 0.7308(4) 0.16844(19) 0.3653(3) 0.0526(15) Uani 1 d . . .
H28A H 0.7896 0.1646 0.3817 0.063 Uiso 1 calc R . .
C29 C 0.7234(9) 0.1897(3) 0.4295(4) 0.191(7) Uani 1 d . . .
H29A H 0.7479 0.2207 0.4406 0.287 Uiso 1 calc R . .
H29B H 0.7514 0.1697 0.4725 0.287 Uiso 1 calc R . .
H29C H 0.6663 0.1921 0.4161 0.287 Uiso 1 calc R . .
C30 C 0.6926(4) 0.1204(2) 0.3475(4) 0.0708(18) Uani 1 d . . .
H30A H 0.6989 0.1067 0.3078 0.106 Uiso 1 calc R . .
H30B H 0.6350 0.1229 0.3324 0.106 Uiso 1 calc R . .
H30C H 0.7192 0.1005 0.3908 0.106 Uiso 1 calc R . .
C31 C 1.1758(3) 0.01392(17) 0.4197(2) 0.0367(12) Uani 1 d . . .
C32 C 1.1758(3) -0.03493(18) 0.4054(3) 0.0429(13) Uani 1 d . . .
C33 C 1.2495(3) -0.0567(2) 0.4212(3) 0.0539(15) Uani 1 d . . .
H33A H 1.2492 -0.0890 0.4115 0.065 Uiso 1 calc R . .
C34 C 1.3239(3) -0.0322(2) 0.4510(3) 0.0556(16) Uani 1 d . . .
C35 C 1.3217(3) 0.0151(2) 0.4654(3) 0.0581(16) Uani 1 d . . .
H35A H 1.3708 0.0322 0.4860 0.070 Uiso 1 calc R . .
C36 C 1.2500(3) 0.03904(18) 0.4507(3) 0.0441(13) Uani 1 d . . .
C37 C 1.0997(3) -0.06507(19) 0.3767(3) 0.0545(15) Uani 1 d . . .
H37A H 1.0524 -0.0434 0.3557 0.065 Uiso 1 calc R . .
C38 C 1.0878(4) -0.0992(2) 0.3156(4) 0.0749(19) Uani 1 d . . .
H38A H 1.0885 -0.0820 0.2756 0.112 Uiso 1 calc R . .
H38B H 1.0359 -0.1152 0.2974 0.112 Uiso 1 calc R . .
H38C H 1.1316 -0.1222 0.3349 0.112 Uiso 1 calc R . .
C39 C 1.0979(5) -0.0913(3) 0.4403(4) 0.085(2) Uani 1 d . . .
H39A H 1.1044 -0.0691 0.4781 0.128 Uiso 1 calc R . .
H39B H 1.1421 -0.1140 0.4609 0.128 Uiso 1 calc R . .
H39C H 1.0462 -0.1076 0.4220 0.128 Uiso 1 calc R . .
C40 C 1.4042(4) -0.0555(3) 0.4655(5) 0.077(2) Uani 1 d . . .
C41 C 1.398(4) -0.091(2) 0.426(4) 0.15(2) Uiso 0.20(2) d P . .
H41A H 1.3871 -0.0804 0.3773 0.223 Uiso 0.20(2) calc PR . .
H41B H 1.3534 -0.1109 0.4205 0.223 Uiso 0.20(2) calc PR . .
H41C H 1.4484 -0.1088 0.4486 0.223 Uiso 0.20(2) calc PR . .
C41A C 1.4090(6) -0.0582(7) 0.3945(7) 0.131(7) Uani 0.80(2) d P . .
H41D H 1.3544 -0.0607 0.3529 0.196 Uiso 0.80(2) calc PR . .
H41E H 1.4406 -0.0856 0.3960 0.196 Uiso 0.80(2) calc PR . .
H41F H 1.4350 -0.0300 0.3896 0.196 Uiso 0.80(2) calc PR . .
C42 C 1.450(2) -0.056(3) 0.530(4) 0.20(4) Uani 0.20(2) d P . .
H42A H 1.4459 -0.0856 0.5506 0.293 Uiso 0.20(2) calc PR . .
H42B H 1.4354 -0.0304 0.5530 0.293 Uiso 0.20(2) calc PR . .
H42C H 1.5051 -0.0512 0.5390 0.293 Uiso 0.20(2) calc PR . .
C42A C 1.4158(8) -0.1042(6) 0.4995(13) 0.180(11) Uani 0.80(2) d P . .
H42D H 1.3856 -0.1271 0.4611 0.269 Uiso 0.80(2) calc PR . .
H42E H 1.3960 -0.1044 0.5348 0.269 Uiso 0.80(2) calc PR . .
H42F H 1.4733 -0.1123 0.5244 0.269 Uiso 0.80(2) calc PR . .
C43 C 1.2553(4) 0.0916(2) 0.4692(3) 0.0625(17) Uani 1 d . . .
H43A H 1.1989 0.1023 0.4535 0.075 Uiso 1 calc R . .
C44 C 1.2858(6) 0.1210(3) 0.4272(5) 0.116(3) Uani 1 d . . .
H44A H 1.2525 0.1150 0.3748 0.174 Uiso 1 calc R . .
H44B H 1.3420 0.1128 0.4427 0.174 Uiso 1 calc R . .
H44C H 1.2824 0.1540 0.4370 0.174 Uiso 1 calc R . .
C45 C 1.3048(5) 0.1004(3) 0.5520(4) 0.108(3) Uani 1 d . . .
H45A H 1.2826 0.0818 0.5772 0.162 Uiso 1 calc R . .
H45B H 1.3020 0.1335 0.5620 0.162 Uiso 1 calc R . .
H45C H 1.3612 0.0916 0.5695 0.162 Uiso 1 calc R . .
C46 C 0.7012(3) -0.07646(17) 0.1208(2) 0.0317(11) Uani 1 d . . .
C47 C 0.6631(3) -0.07099(17) 0.1652(3) 0.0350(12) Uani 1 d . . .
C48 C 0.6436(3) -0.11171(19) 0.1923(3) 0.0469(14) Uani 1 d . . .
H48A H 0.6178 -0.1081 0.2210 0.056 Uiso 1 calc R . .
C49 C 0.6609(3) -0.15682(19) 0.1784(3) 0.0492(14) Uani 1 d . . .
C50 C 0.6978(3) -0.16112(18) 0.1347(3) 0.0469(14) Uani 1 d . . .
H50A H 0.7092 -0.1914 0.1242 0.056 Uiso 1 calc R . .
C51 C 0.7187(3) -0.12243(17) 0.1056(3) 0.0351(12) Uani 1 d . . .
C52 C 0.6399(3) -0.02263(18) 0.1819(3) 0.0406(13) Uani 1 d . . .
H52A H 0.6810 -0.0001 0.1837 0.049 Uiso 1 calc R . .
C53 C 0.5571(3) -0.0071(2) 0.1180(3) 0.0569(15) Uani 1 d . . .
H53A H 0.5578 -0.0102 0.0719 0.085 Uiso 1 calc R . .
H53B H 0.5469 0.0254 0.1251 0.085 Uiso 1 calc R . .
H53C H 0.5143 -0.0269 0.1168 0.085 Uiso 1 calc R . .
C54 C 0.6417(4) -0.0192(2) 0.2568(3) 0.0631(17) Uani 1 d . . .
H54A H 0.6945 -0.0293 0.2958 0.095 Uiso 1 calc R . .
H54B H 0.5994 -0.0391 0.2562 0.095 Uiso 1 calc R . .
H54C H 0.6322 0.0132 0.2655 0.095 Uiso 1 calc R . .
C55 C 0.6364(5) -0.1999(2) 0.2078(4) 0.083(2) Uani 1 d . . .
H55A H 0.6058 -0.1867 0.2313 0.100 Uiso 1 calc R . .
C56 C 0.7074(7) -0.2225(4) 0.2680(8) 0.218(8) Uani 1 d . . .
H56A H 0.6899 -0.2494 0.2854 0.326 Uiso 1 calc R . .
H56B H 0.7352 -0.2002 0.3080 0.326 Uiso 1 calc R . .
H56C H 0.7442 -0.2328 0.2505 0.326 Uiso 1 calc R . .
C57 C 0.5763(10) -0.2303(4) 0.1475(7) 0.225(8) Uani 1 d . . .
H57A H 0.5626 -0.2569 0.1685 0.338 Uiso 1 calc R . .
H57B H 0.5998 -0.2414 0.1178 0.338 Uiso 1 calc R . .
H57C H 0.5274 -0.2123 0.1169 0.338 Uiso 1 calc R . .
C58 C 0.7623(3) -0.13137(18) 0.0599(3) 0.0417(13) Uani 1 d . . .
H58A H 0.7621 -0.1014 0.0356 0.050 Uiso 1 calc R . .
C59 C 0.8513(3) -0.1449(2) 0.1107(3) 0.0506(14) Uani 1 d . . .
H59A H 0.8775 -0.1210 0.1483 0.076 Uiso 1 calc R . .
H59B H 0.8794 -0.1474 0.0821 0.076 Uiso 1 calc R . .
H59C H 0.8536 -0.1750 0.1338 0.076 Uiso 1 calc R . .
C60 C 0.7188(3) -0.1683(2) -0.0007(3) 0.0666(18) Uani 1 d . . .
H60A H 0.6628 -0.1586 -0.0325 0.100 Uiso 1 calc R . .
H60B H 0.7195 -0.1983 0.0216 0.100 Uiso 1 calc R . .
H60C H 0.7466 -0.1711 -0.0294 0.100 Uiso 1 calc R . .
C61 C 1.0049(3) 0.19499(16) 0.2245(3) 0.0335(12) Uani 1 d . . .
C62 C 1.0400(4) 0.23886(18) 0.2537(3) 0.0509(15) Uani 1 d . . .
H62A H 1.0757 0.2425 0.3045 0.061 Uiso 1 calc R . .
C63 C 1.0211(4) 0.27654(19) 0.2064(3) 0.0574(16) Uani 1 d . . .
H63A H 1.0439 0.3062 0.2250 0.069 Uiso 1 calc R . .
C64 C 0.9689(4) 0.27091(18) 0.1318(3) 0.0539(15) Uani 1 d . . .
H64A H 0.9563 0.2964 0.0992 0.065 Uiso 1 calc R . .
C65 C 0.9358(3) 0.22702(17) 0.1062(3) 0.0399(13) Uani 1 d . . .
H65A H 0.9001 0.2230 0.0556 0.048 Uiso 1 calc R . .
C66 C 1.0235(3) 0.15186(16) 0.2729(2) 0.0351(12) Uani 1 d . . .
H66A H 1.0828 0.1485 0.3032 0.042 Uiso 1 calc R . .
H66B H 1.0008 0.1562 0.3062 0.042 Uiso 1 calc R . .
C67 C 0.6615(3) 0.10732(16) 0.0572(3) 0.0326(12) Uani 1 d . . .
C68 C 0.5839(3) 0.10759(18) -0.0046(3) 0.0438(13) Uani 1 d . . .
H68A H 0.5780 0.1019 -0.0515 0.053 Uiso 1 calc R . .
C69 C 0.5159(3) 0.11617(19) 0.0028(3) 0.0524(15) Uani 1 d . . .
H69A H 0.4634 0.1161 -0.0385 0.063 Uiso 1 calc R . .
C70 C 0.5268(3) 0.12491(19) 0.0733(3) 0.0508(15) Uani 1 d . . .
H70A H 0.4817 0.1312 0.0800 0.061 Uiso 1 calc R . .
C71 C 0.6049(3) 0.12413(18) 0.1329(3) 0.0432(13) Uani 1 d . . .
H71A H 0.6119 0.1302 0.1801 0.052 Uiso 1 calc R . .
C72 C 0.7383(3) 0.09991(17) 0.0519(2) 0.0337(12) Uani 1 d . . .
H72A H 0.7388 0.0676 0.0356 0.040 Uiso 1 calc R . .
H72B H 0.7376 0.1212 0.0145 0.040 Uiso 1 calc R . .
C73 C 1.0450(3) -0.00742(15) 0.1668(2) 0.0299(11) Uani 1 d . . .
C74 C 1.0778(3) -0.02887(18) 0.1262(3) 0.0415(13) Uani 1 d . . .
H74A H 1.0437 -0.0453 0.0827 0.050 Uiso 1 calc R . .
C75 C 1.1604(3) -0.0257(2) 0.1507(3) 0.0527(15) Uani 1 d . . .
H75A H 1.1829 -0.0394 0.1235 0.063 Uiso 1 calc R . .
C76 C 1.2100(3) -0.0019(2) 0.2159(3) 0.0494(14) Uani 1 d . . .
H76A H 1.2667 -0.0002 0.2345 0.059 Uiso 1 calc R . .
C77 C 1.1737(3) 0.01917(17) 0.2528(3) 0.0380(12) Uani 1 d . . .
H77A H 1.2067 0.0357 0.2965 0.046 Uiso 1 calc R . .
C78 C 0.9555(3) -0.01178(16) 0.1435(2) 0.0314(11) Uani 1 d . . .
H78A H 0.9231 0.0022 0.0946 0.038 Uiso 1 calc R . .
H78B H 0.9410 -0.0451 0.1402 0.038 Uiso 1 calc R . .
C79 C 0.8665(3) -0.00769(17) 0.3421(2) 0.0328(12) Uani 1 d . . .
C80 C 0.8824(3) -0.0263(2) 0.4104(3) 0.0509(15) Uani 1 d . . .
H80A H 0.8912 -0.0061 0.4494 0.061 Uiso 1 calc R . .
C81 C 0.8852(4) -0.0744(2) 0.4200(3) 0.0606(17) Uani 1 d . . .
H81A H 0.8958 -0.0873 0.4655 0.073 Uiso 1 calc R . .
C82 C 0.8720(4) -0.1038(2) 0.3611(3) 0.0556(16) Uani 1 d . . .
H82A H 0.8725 -0.1367 0.3658 0.067 Uiso 1 calc R . .
C83 C 0.8580(3) -0.08302(18) 0.2958(3) 0.0407(13) Uani 1 d . . .
H83A H 0.8500 -0.1025 0.2564 0.049 Uiso 1 calc R . .
C84 C 0.8587(3) 0.04464(17) 0.3274(2) 0.0360(12) Uani 1 d . . .
H84A H 0.8198 0.0578 0.3412 0.043 Uiso 1 calc R . .
H84B H 0.9117 0.0596 0.3582 0.043 Uiso 1 calc R . .
C101 C 0.3701(6) -0.0588(3) 0.1653(5) 0.120(3) Uani 1 d . . .
H10B H 0.3374 -0.0798 0.1247 0.181 Uiso 1 calc R . .
H10C H 0.3534 -0.0616 0.2026 0.181 Uiso 1 calc R . .
H10D H 0.4272 -0.0672 0.1865 0.181 Uiso 1 calc R . .
C102 C 0.3579(5) -0.0089(3) 0.1377(6) 0.110(3) Uani 1 d . . .
H10E H 0.3001 -0.0006 0.1160 0.132 Uiso 1 calc R . .
H10F H 0.3733 -0.0064 0.0990 0.132 Uiso 1 calc R . .
C103 C 0.4080(6) 0.0248(4) 0.1987(7) 0.152(5) Uani 1 d . . .
H10G H 0.3942 0.0211 0.2382 0.182 Uiso 1 calc R . .
H10H H 0.4660 0.0171 0.2189 0.182 Uiso 1 calc R . .
C104 C 0.3944(8) 0.0746(5) 0.1733(11) 0.231(9) Uani 1 d . . .
H10I H 0.4030 0.0753 0.1304 0.277 Uiso 1 calc R . .
H10J H 0.3360 0.0802 0.1541 0.277 Uiso 1 calc R . .
C105 C 0.4358(9) 0.1177(9) 0.2165(10) 0.248(10) Uani 1 d . . .
H10K H 0.4937 0.1166 0.2302 0.298 Uiso 1 calc R . .
H10L H 0.4118 0.1455 0.1855 0.298 Uiso 1 calc R . .
C106 C 0.4294(12) 0.1217(10) 0.2763(11) 0.330(17) Uani 1 d . . .
H10L H 0.4631 0.1476 0.3058 0.494 Uiso 1 calc R . .
H10M H 0.4475 0.0928 0.3045 0.494 Uiso 1 calc R . .
H10N H 0.3730 0.1276 0.2628 0.494 Uiso 1 calc R . .

loop_
_atom_site_aniso_label
_atom_site_aniso_U_11
_atom_site_aniso_U_22
_atom_site_aniso_U_33
_atom_site_aniso_U_23
_atom_site_aniso_U_13
_atom_site_aniso_U_12
Zn1 0.0319(3) 0.0297(3) 0.0203(3) -0.0027(2) 0.0139(2) 0.0002(2)
Zn2 0.0322(3) 0.0341(3) 0.0234(3) -0.0040(2) 0.0136(3) 0.0006(2)
Zn3 0.0325(3) 0.0263(3) 0.0196(3) -0.0031(2) 0.0135(2) 0.0001(2)
Zn4 0.0293(3) 0.0376(3) 0.0199(3) -0.0032(2) 0.0131(2) -0.0015(2)
S1 0.0529(8) 0.0291(7) 0.0254(6) -0.0007(5) 0.0246(6) 0.0013(6)
S2 0.0407(8) 0.0494(9) 0.0411(8) -0.0206(7) 0.0124(6) 0.0026(6)
S3 0.0458(8) 0.0398(7) 0.0201(6) -0.0006(5) 0.0151(6) 0.0031(6)
S4 0.0397(7) 0.0379(7) 0.0221(6) 0.0002(5) 0.0110(6) -0.0085(6)
O1 0.047(2) 0.0261(19) 0.0208(17) -0.0044(14) 0.0135(16) -0.0015(15)
O2 0.0311(19) 0.058(2) 0.0235(18) -0.0081(16) 0.0143(16) -0.0023(16)
O3 0.0336(18) 0.049(2) 0.0282(18) -0.0168(15) 0.0183(15) -0.0041(16)
O4 0.049(2) 0.0378(19) 0.0195(18) 0.0003(14) 0.0183(15) 0.0033(16)
N1 0.044(2) 0.028(2) 0.026(2) -0.0008(19) 0.019(2) 0.0058(19)
N2 0.035(2) 0.030(2) 0.033(2) -0.0025(18) 0.019(2) -0.0018(18)
N3 0.032(2) 0.032(2) 0.024(2) -0.0022(19) 0.0155(19) -0.0019(18)
N4 0.035(2) 0.036(3) 0.022(2) 0.0008(19) 0.0126(18) 0.0042(18)
C1 0.044(3) 0.032(3) 0.026(3) -0.001(2) 0.023(3) 0.005(2)
C2 0.047(3) 0.033(3) 0.021(3) 0.001(2) 0.017(3) 0.003(2)
C3 0.052(4) 0.034(3) 0.023(3) 0.006(2) 0.016(3) 0.006(3)
C4 0.049(3) 0.039(3) 0.025(3) -0.001(2) 0.021(3) 0.000(3)
C5 0.038(3) 0.051(3) 0.034(3) 0.002(3) 0.021(3) 0.002(3)
C6 0.042(3) 0.042(3) 0.023(3) 0.012(2) 0.023(3) 0.009(3)
C7 0.060(4) 0.044(3) 0.030(3) 0.009(2) 0.009(3) -0.011(3)
C8 0.093(5) 0.085(5) 0.034(4) 0.004(3) 0.006(3) -0.029(4)
C9 0.049(4) 0.078(5) 0.081(5) 0.020(4) 0.022(4) 0.005(3)
C10 0.053(3) 0.037(3) 0.032(3) 0.002(2) 0.018(3) -0.008(3)
C11 0.084(4) 0.036(3) 0.049(3) -0.004(3) 0.028(3) -0.013(3)
C12 0.066(4) 0.062(4) 0.069(4) 0.023(3) 0.030(3) -0.008(3)
C13 0.038(3) 0.066(4) 0.041(3) 0.018(3) 0.020(3) 0.002(3)
C14 0.058(4) 0.066(4) 0.087(5) 0.019(4) 0.034(4) 0.024(3)
C15 0.057(4) 0.097(5) 0.050(4) 0.025(4) 0.012(3) 0.007(4)
C16 0.043(3) 0.030(3) 0.037(3) -0.013(2) 0.019(3) -0.001(2)
C17 0.047(3) 0.034(3) 0.038(3) -0.007(2) 0.025(3) 0.000(3)
C18 0.049(3) 0.036(3) 0.043(3) -0.002(2) 0.017(3) 0.004(3)
C19 0.047(3) 0.038(3) 0.061(4) -0.008(3) 0.032(3) 0.001(3)
C20 0.061(4) 0.041(3) 0.059(4) -0.013(3) 0.044(3) -0.011(3)
C21 0.051(3) 0.033(3) 0.037(3) -0.010(2) 0.025(3) -0.006(3)
C22 0.064(4) 0.042(3) 0.048(3) -0.001(3) 0.034(3) 0.001(3)
C23 0.091(5) 0.072(4) 0.078(4) -0.017(4) 0.064(4) -0.020(4)
C24 0.109(5) 0.064(4) 0.051(4) 0.003(3) 0.049(4) -0.007(4)
C25 0.055(4) 0.058(4) 0.092(5) -0.006(4) 0.039(4) 0.011(3)
C26 0.066(5) 0.063(5) 0.120(6) -0.006(4) 0.041(4) 0.021(4)
C27 0.044(4) 0.132(8) 0.177(9) -0.079(7) -0.002(5) 0.017(5)
C28 0.068(4) 0.050(4) 0.039(3) -0.005(3) 0.025(3) -0.005(3)
C29 0.44(2) 0.082(6) 0.073(6) 0.022(5) 0.140(9) 0.085(9)
C30 0.067(4) 0.059(4) 0.072(4) 0.015(3) 0.023(4) 0.003(3)
C31 0.042(3) 0.040(3) 0.019(3) 0.007(2) 0.009(2) -0.002(3)
C32 0.036(3) 0.043(3) 0.037(3) 0.010(3) 0.007(2) 0.005(3)
C33 0.048(4) 0.045(3) 0.058(4) 0.007(3) 0.017(3) 0.008(3)
C34 0.036(4) 0.062(4) 0.053(4) 0.009(3) 0.009(3) 0.004(3)
C35 0.037(4) 0.072(5) 0.049(4) -0.004(3) 0.008(3) -0.017(3)
C36 0.049(4) 0.046(3) 0.030(3) -0.003(2) 0.013(3) -0.008(3)
C37 0.038(3) 0.034(3) 0.077(4) -0.001(3) 0.018(3) 0.003(3)
C38 0.075(5) 0.058(4) 0.070(4) 0.001(4) 0.018(4) -0.019(4)
C39 0.099(6) 0.079(5) 0.092(5) -0.017(4) 0.058(5) -0.040(4)
C40 0.036(4) 0.084(6) 0.092(6) 0.007(5) 0.016(4) 0.011(4)
C41A 0.064(7) 0.223(17) 0.107(10) -0.002(10) 0.043(7) 0.058(8)
C42 0.01(2) 0.25(8) 0.26(7) -0.17(6) 0.01(3) 0.02(3)
C42A 0.085(9) 0.156(15) 0.31(3) 0.141(17) 0.107(14) 0.074(10)
C43 0.053(4) 0.057(4) 0.066(4) -0.018(3) 0.020(3) -0.015(3)
C44 0.204(10) 0.058(5) 0.125(7) -0.006(5) 0.110(7) -0.024(5)
C45 0.143(8) 0.094(6) 0.073(5) -0.041(5) 0.042(5) -0.033(5)
C46 0.023(3) 0.043(3) 0.024(3) 0.003(2) 0.007(2) -0.001(2)
C47 0.030(3) 0.041(3) 0.031(3) 0.002(2) 0.012(2) -0.002(2)
C48 0.051(3) 0.054(4) 0.045(3) 0.005(3) 0.031(3) 0.000(3)
C49 0.057(4) 0.045(4) 0.053(4) 0.011(3) 0.032(3) -0.004(3)
C50 0.055(4) 0.032(3) 0.053(3) 0.007(3) 0.026(3) 0.005(3)
C51 0.033(3) 0.037(3) 0.031(3) 0.001(2) 0.013(2) 0.000(2)
C52 0.036(3) 0.046(3) 0.044(3) -0.006(3) 0.023(3) -0.006(2)
C53 0.046(3) 0.048(4) 0.071(4) -0.005(3) 0.024(3) 0.007(3)
C54 0.063(4) 0.076(4) 0.064(4) -0.015(3) 0.042(3) -0.002(3)
C55 0.119(6) 0.055(4) 0.106(6) 0.023(4) 0.079(5) -0.005(4)
C56 0.147(10) 0.203(12) 0.315(17) 0.216(13) 0.123(11) 0.052(9)
C57 0.36(2) 0.156(11) 0.200(13) -0.037(10) 0.173(14) -0.180(13)
C58 0.050(3) 0.043(3) 0.036(3) -0.001(2) 0.025(3) 0.005(3)
C59 0.043(3) 0.059(4) 0.048(3) -0.003(3) 0.021(3) 0.002(3)
C60 0.050(4) 0.096(5) 0.050(4) -0.019(4) 0.022(3) 0.005(3)
C61 0.044(3) 0.027(3) 0.033(3) -0.006(2) 0.022(3) -0.002(2)
C62 0.078(4) 0.034(3) 0.034(3) -0.007(3) 0.022(3) -0.010(3)
C63 0.090(5) 0.029(3) 0.050(4) -0.007(3) 0.032(4) -0.013(3)
C64 0.094(5) 0.028(3) 0.051(4) 0.006(3) 0.044(4) 0.003(3)
C65 0.058(3) 0.038(3) 0.027(3) 0.003(3) 0.024(3) 0.011(3)
C66 0.046(3) 0.032(3) 0.021(3) -0.002(2) 0.012(2) 0.000(2)
C67 0.036(3) 0.026(3) 0.031(3) 0.000(2) 0.012(3) -0.002(2)
C68 0.037(3) 0.054(4) 0.031(3) -0.008(2) 0.009(3) -0.003(3)
C69 0.031(3) 0.055(4) 0.050(4) -0.003(3) 0.003(3) -0.005(3)
C70 0.029(3) 0.057(4) 0.063(4) -0.010(3) 0.020(3) -0.002(3)
C71 0.042(3) 0.046(3) 0.049(3) -0.009(3) 0.027(3) -0.002(3)
C72 0.031(3) 0.040(3) 0.025(3) 0.001(2) 0.010(2) 0.001(2)
C73 0.037(3) 0.025(3) 0.033(3) -0.003(2) 0.021(3) -0.001(2)
C74 0.047(4) 0.047(3) 0.040(3) -0.019(3) 0.028(3) -0.010(3)
C75 0.056(4) 0.060(4) 0.063(4) -0.018(3) 0.045(3) 0.000(3)
C76 0.038(3) 0.063(4) 0.060(4) -0.003(3) 0.034(3) 0.002(3)
C77 0.033(3) 0.045(3) 0.030(3) -0.002(2) 0.011(2) -0.003(2)
C78 0.038(3) 0.034(3) 0.025(3) -0.009(2) 0.018(2) -0.004(2)
C79 0.035(3) 0.042(3) 0.020(3) -0.001(2) 0.012(2) 0.007(2)
C80 0.076(4) 0.055(4) 0.020(3) 0.002(3) 0.022(3) 0.018(3)
C81 0.092(5) 0.061(4) 0.028(3) 0.020(3) 0.029(3) 0.025(3)
C82 0.084(4) 0.047(3) 0.033(3) 0.015(3) 0.026(3) 0.017(3)
C83 0.049(3) 0.043(4) 0.024(3) -0.001(2) 0.013(2) 0.007(3)
C84 0.045(3) 0.043(3) 0.025(3) -0.007(2) 0.020(2) 0.002(2)
C101 0.130(8) 0.130(8) 0.132(8) -0.004(6) 0.089(7) -0.005(6)
C102 0.104(7) 0.110(7) 0.159(9) 0.012(7) 0.098(7) -0.006(6)
C103 0.104(7) 0.129(9) 0.263(14) -0.071(10) 0.122(9) -0.041(7)
C104 0.117(10) 0.121(10) 0.46(3) -0.061(14) 0.140(14) -0.027(8)
C105 0.118(11) 0.36(3) 0.182(17) -0.021(17) 0.010(12) -0.089(14)
C106 0.165(16) 0.56(4) 0.22(2) -0.13(3) 0.054(17) 0.01(2)

loop_
_atom_type_symbol
_atom_type_description
_atom_type_scat_dispersion_real
_atom_type_scat_dispersion_imag
_atom_type_scat_source
C C 0.0033 0.0016 'International Tables Vol C Tables 4.2.6.8 and 6.1.1.4'
H H 0.0000 0.0000 'International Tables Vol C Tables 4.2.6.8 and 6.1.1.4'
N N 0.0061 0.0033 'International Tables Vol C Tables 4.2.6.8 and 6.1.1.4'
O O 0.0106 0.0060 'International Tables Vol C Tables 4.2.6.8 and 6.1.1.4'
S S 0.1246 0.1234 'International Tables Vol C Tables 4.2.6.8 and 6.1.1.4'
Zn Zn 0.2839 1.4301 'International Tables Vol C Tables 4.2.6.8 and 6.1.1.4'

loop_
_geom_angle_atom_site_label_1
_geom_angle_atom_site_label_2
_geom_angle_atom_site_label_3
_geom_angle
_geom_angle_site_symmetry_1
_geom_angle_site_symmetry_3
_geom_angle_publ_flag
O2 Zn1 O1 101.16(13) . . y
O2 Zn1 N1 111.33(14) . . y
O1 Zn1 N1 81.40(13) . . y
O2 Zn1 S1 114.79(10) . . y
O1 Zn1 S1 128.12(10) . . y
N1 Zn1 S1 115.33(10) . . y
O4 Zn2 O2 98.74(13) . . y
O4 Zn2 N2 111.41(14) . . y
O2 Zn2 N2 81.83(14) . . y
O4 Zn2 S2 117.35(10) . . y
O2 Zn2 S2 126.89(10) . . y
N2 Zn2 S2 115.06(11) . . y
O1 Zn3 O3 98.40(13) . . y
O1 Zn3 N3 108.95(13) . . y
O3 Zn3 N3 81.88(13) . . y
O1 Zn3 S3 114.48(9) . . y
O3 Zn3 S3 131.23(10) . . y
N3 Zn3 S3 116.68(11) . . y
O3 Zn4 O4 100.42(13) . . y
O3 Zn4 N4 106.71(14) . . y
O4 Zn4 N4 81.51(14) . . y
O3 Zn4 S4 117.28(9) . . y
O4 Zn4 S4 128.62(10) . . y
N4 Zn4 S4 115.85(11) . . y
C1 S1 Zn1 99.24(14) . . y
C16 S2 Zn2 99.61(15) . . y
C31 S3 Zn3 99.17(15) . . y
C46 S4 Zn4 98.14(15) . . y
C66 O1 Zn3 123.1(2) . . y
C66 O1 Zn1 116.0(2) . . y
Zn3 O1 Zn1 120.60(14) . . y
C72 O2 Zn1 122.4(3) . . y
C72 O2 Zn2 115.8(3) . . y
Zn1 O2 Zn2 121.20(15) . . y
C78 O3 Zn4 121.6(3) . . y
C78 O3 Zn3 116.1(3) . . y
Zn4 O3 Zn3 122.09(14) . . y
C84 O4 Zn2 125.3(3) . . y
C84 O4 Zn4 115.4(3) . . y
Zn2 O4 Zn4 119.21(14) . . y
C61 N1 C65 118.8(4) . . y
C61 N1 Zn1 112.5(3) . . y
C65 N1 Zn1 128.5(3) . . y
C71 N2 C67 118.7(4) . . y
C71 N2 Zn2 128.7(3) . . y
C67 N2 Zn2 112.4(3) . . y
C73 N3 C77 119.2(4) . . y
C73 N3 Zn3 112.1(3) . . y
C77 N3 Zn3 128.7(3) . . y
C79 N4 C83 119.1(4) . . y
C79 N4 Zn4 112.6(3) . . y
C83 N4 Zn4 128.2(3) . . y
C6 C1 C2 120.1(4) . . y
C6 C1 S1 119.9(3) . . y
C2 C1 S1 120.0(4) . . y
C1 C2 C3 118.1(4) . . y
C1 C2 C7 122.5(4) . . y
C3 C2 C7 119.4(4) . . y
C4 C3 C2 123.3(4) . . y
C3 C4 C5 117.0(4) . . y
C3 C4 C10 119.9(4) . . y
C5 C4 C10 123.1(5) . . y
C4 C5 C6 122.7(5) . . y
C5 C6 C1 118.8(4) . . y
C5 C6 C13 119.0(4) . . y
C1 C6 C13 122.2(4) . . y
C9 C7 C2 111.6(5) . . y
C9 C7 C8 110.3(5) . . y
C2 C7 C8 112.5(5) . . y
C4 C10 C12 114.4(4) . . y
C4 C10 C11 110.4(4) . . y
C12 C10 C11 110.2(4) . . y
C6 C13 C15 114.6(5) . . y
C6 C13 C14 109.1(4) . . y
C15 C13 C14 110.6(5) . . y
C17 C16 C21 119.6(4) . . y
C17 C16 S2 120.4(4) . . y
C21 C16 S2 120.0(4) . . y
C18 C17 C16 118.9(5) . . y
C18 C17 C22 118.5(5) . . y
C16 C17 C22 122.5(4) . . y
C17 C18 C19 122.5(5) . . y
C20 C19 C18 117.3(5) . . y
C20 C19 C25 121.7(5) . . y
C18 C19 C25 121.0(5) . . y
C19 C20 C21 123.9(5) . . y
C20 C21 C16 117.7(5) . . y
C20 C21 C28 120.5(5) . . y
C16 C21 C28 121.7(5) . . y
C23 C22 C17 111.4(4) . . y
C23 C22 C24 110.5(5) . . y
C17 C22 C24 113.1(5) . . y
C27 C25 C26 112.3(6) . . y
C27 C25 C19 113.2(5) . . y
C26 C25 C19 111.6(5) . . y
C30 C28 C29 109.8(6) . . y
C30 C28 C21 111.1(4) . . y
C29 C28 C21 112.9(5) . . y
C36 C31 C32 119.4(5) . . y
C36 C31 S3 120.3(4) . . y
C32 C31 S3 120.3(4) . . y
C33 C32 C31 118.9(5) . . y
C33 C32 C37 118.4(5) . . y
C31 C32 C37 122.6(5) . . y
C32 C33 C34 122.6(5) . . y
C35 C34 C33 116.8(5) . . y
C35 C34 C40 120.5(6) . . y
C33 C34 C40 122.7(6) . . y
C34 C35 C36 123.4(5) . . y
C35 C36 C31 118.9(5) . . y
C35 C36 C43 118.7(5) . . y
C31 C36 C43 122.4(5) . . y
C32 C37 C38 114.5(5) . . y
C32 C37 C39 110.4(5) . . y
C38 C37 C39 110.6(5) . . y
C42 C40 C41A 138(3) . . y
C42 C40 C42A 67(4) . . y
C41A C40 C42A 110.0(11) . . y
C42 C40 C41 121(4) . . y
C41A C40 C41 50(3) . . y
C42A C40 C41 62(3) . . y
C42 C40 C34 109(2) . . y
C41A C40 C34 110.3(7) . . y
C42A C40 C34 113.0(7) . . y
C41 C40 C34 116(3) . . y
C44 C43 C45 111.6(6) . . y
C44 C43 C36 113.0(5) . . y
C45 C43 C36 111.8(5) . . y
C47 C46 C51 119.1(4) . . y
C47 C46 S4 120.7(4) . . y
C51 C46 S4 120.2(3) . . y
C48 C47 C46 118.5(4) . . y
C48 C47 C52 119.3(4) . . y
C46 C47 C52 122.1(4) . . y
C49 C48 C47 123.0(5) . . y
C50 C49 C48 117.3(5) . . y
C50 C49 C55 122.1(5) . . y
C48 C49 C55 120.6(5) . . y
C49 C50 C51 123.1(5) . . y
C50 C51 C46 118.9(4) . . y
C50 C51 C58 118.7(4) . . y
C46 C51 C58 122.4(4) . . y
C47 C52 C53 109.9(4) . . y
C47 C52 C54 114.6(4) . . y
C53 C52 C54 111.6(4) . . y
C56 C55 C57 117.9(9) . . y
C56 C55 C49 111.5(7) . . y
C57 C55 C49 112.2(7) . . y
C59 C58 C60 111.1(4) . . y
C59 C58 C51 110.2(4) . . y
C60 C58 C51 112.8(4) . . y
N1 C61 C62 121.5(4) . . y
N1 C61 C66 116.8(4) . . y
C62 C61 C66 121.6(4) . . y
C63 C62 C61 118.6(5) . . y
C62 C63 C64 120.4(5) . . y
C65 C64 C63 118.5(5) . . y
N1 C65 C64 122.1(5) . . y
O1 C66 C61 112.5(3) . . y
N2 C67 C68 121.0(4) . . y
N2 C67 C72 116.6(4) . . y
C68 C67 C72 122.4(4) . . y
C69 C68 C67 120.3(5) . . y
C68 C69 C70 118.5(5) . . y
C71 C70 C69 119.1(5) . . y
N2 C71 C70 122.4(5) . . y
O2 C72 C67 112.8(4) . . y
N3 C73 C74 120.9(4) . . y
N3 C73 C78 117.9(4) . . y
C74 C73 C78 121.2(4) . . y
C75 C74 C73 119.6(5) . . y
C74 C75 C76 119.4(5) . . y
C77 C76 C75 118.2(5) . . y
N3 C77 C76 122.6(5) . . y
O3 C78 C73 111.5(3) . . y
N4 C79 C80 121.0(4) . . y
N4 C79 C84 117.1(4) . . y
C80 C79 C84 121.8(4) . . y
C81 C80 C79 119.6(5) . . y
C80 C81 C82 119.1(5) . . y
C83 C82 C81 118.2(5) . . y
N4 C83 C82 122.9(5) . . y
O4 C84 C79 112.4(4) . . y
C101 C102 C103 111.3(9) . . y
C104 C103 C102 112.3(12) . . y
C105 C104 C103 128.1(16) . . y
C106 C105 C104 112(2) . . y

loop_
_geom_bond_atom_site_label_1
_geom_bond_atom_site_label_2
_geom_bond_distance
_geom_bond_site_symmetry_2
_geom_bond_publ_flag
Zn1 O2 1.943(3) . y
Zn1 O1 1.968(3) . y
Zn1 N1 2.079(4) . y
Zn1 S1 2.2399(14) . y
Zn2 O4 1.930(3) . y
Zn2 O2 1.969(3) . y
Zn2 N2 2.069(4) . y
Zn2 S2 2.2319(14) . y
Zn3 O1 1.941(3) . y
Zn3 O3 1.957(3) . y
Zn3 N3 2.059(3) . y
Zn3 S3 2.2465(16) . y
Zn4 O3 1.939(3) . y
Zn4 O4 1.970(3) . y
Zn4 N4 2.076(4) . y
Zn4 S4 2.2449(15) . y
S1 C1 1.790(5) . y
S2 C16 1.787(5) . y
S3 C31 1.787(5) . y
S4 C46 1.780(5) . y
O1 C66 1.393(5) . y
O2 C72 1.391(5) . y
O3 C78 1.403(5) . y
O4 C84 1.405(5) . y
N1 C61 1.332(6) . y
N1 C65 1.353(6) . y
N2 C71 1.342(6) . y
N2 C67 1.346(6) . y
N3 C73 1.330(6) . y
N3 C77 1.336(6) . y
N4 C79 1.329(6) . y
N4 C83 1.336(6) . y
C1 C6 1.396(7) . y
C1 C2 1.403(6) . y
C2 C3 1.402(7) . y
C2 C7 1.520(7) . y
C3 C4 1.371(7) . y
C4 C5 1.386(7) . y
C4 C10 1.510(7) . y
C5 C6 1.396(7) . y
C6 C13 1.516(7) . y
C7 C9 1.507(8) . y
C7 C8 1.531(8) . y
C10 C12 1.521(7) . y
C10 C11 1.529(7) . y
C13 C15 1.522(8) . y
C13 C14 1.528(8) . y
C16 C17 1.404(7) . y
C16 C21 1.415(7) . y
C17 C18 1.380(7) . y
C17 C22 1.524(7) . y
C18 C19 1.390(7) . y
C19 C20 1.358(7) . y
C19 C25 1.514(8) . y
C20 C21 1.388(7) . y
C21 C28 1.521(7) . y
C22 C23 1.511(8) . y
C22 C24 1.532(8) . y
C25 C27 1.488(10) . y
C25 C26 1.491(8) . y
C28 C30 1.488(8) . y
C28 C29 1.514(9) . y
C31 C36 1.396(7) . y
C31 C32 1.405(7) . y
C32 C33 1.387(7) . y
C32 C37 1.501(7) . y
C33 C34 1.390(8) . y
C34 C35 1.370(8) . y
C34 C40 1.520(9) . y
C35 C36 1.387(8) . y
C36 C43 1.519(8) . y
C37 C38 1.511(8) . y
C37 C39 1.516(8) . y
C40 C42 1.17(6) . y
C40 C41A 1.507(14) . y
C40 C42A 1.505(14) . y
C40 C41 1.26(6) . y
C43 C44 1.491(9) . y
C43 C45 1.511(9) . y
C46 C47 1.412(6) . y
C46 C51 1.405(7) . y
C47 C48 1.396(7) . y
C47 C52 1.516(7) . y
C48 C49 1.373(7) . y
C49 C50 1.374(7) . y
C49 C55 1.522(8) . y
C50 C51 1.387(7) . y
C51 C58 1.530(7) . y
C52 C53 1.522(7) . y
C52 C54 1.528(7) . y
C55 C56 1.443(11) . y
C55 C57 1.471(12) . y
C58 C59 1.513(7) . y
C58 C60 1.517(7) . y
C61 C62 1.389(7) . y
C61 C66 1.499(6) . y
C62 C63 1.364(7) . y
C63 C64 1.368(8) . y
C64 C65 1.366(7) . y
C67 C68 1.381(7) . y
C67 C72 1.498(6) . y
C68 C69 1.366(7) . y
C69 C70 1.384(8) . y
C70 C71 1.370(7) . y
C73 C74 1.387(6) . y
C73 C78 1.493(6) . y
C74 C75 1.365(7) . y
C75 C76 1.375(7) . y
C76 C77 1.372(7) . y
C79 C80 1.389(7) . y
C79 C84 1.496(7) . y
C80 C81 1.366(8) . y
C81 C82 1.385(8) . y
C82 C83 1.369(7) . y
C101 C102 1.489(11) . y
C102 C103 1.484(12) . y
C103 C104 1.476(16) . y
C104 C105 1.48(2) . y
C105 C106 1.30(2) . y
